data_1506708
loop_
_publ_author_name
'Chou, Teh-Chang'
'Liao, Kung-Ching'
'Lin, Jin-Ju'

_publ_section_title
;
 Synthesis and luminescence properties of U-shaped polycyclic molecules
 containing syn-facial functionalized quinoxaline rings.
;
_journal_issue 22
_journal_name_full 'Organic letters'
_journal_page_first 4843
_journal_page_last 4846
_journal_paper_doi 10.1021/ol051707z
_journal_volume 7
_journal_year 2005
_chemical_formula_moiety 'C34 H32 Cl4 N4 O4'
_chemical_formula_sum 'C34 H32 Cl4 N4 O4'
_chemical_formula_weight 702.44
_chemical_melting_point ?
_chemical_name_common
;
16
;
_chemical_name_systematic
;
8,15,24,31-tetraaza-1,6,17,22-tetrachloro-33,33,34,34-tetramethoxynonacyclo
[20.10.1.116,17.02,21.05,18.07,16.09,14.023,32.025,30]
tetratricontane-7(16),9,10,12,15,23(32),25,26,28,31-decaene.
;
_space_group_IT_number 14
_symmetry_cell_setting monoclinic
_symmetry_space_group_name_Hall '-P 2ybc'
_symmetry_space_group_name_H-M 'P 1 21/c 1'
_atom_sites_solution_hydrogens geom
_atom_sites_solution_primary direct
_atom_sites_solution_secondary difmap
_audit_creation_method SHELXL-97
_cell_angle_alpha 90.00
_cell_angle_beta 101.1040(10)
_cell_angle_gamma 90.00
_cell_formula_units_Z 4
_cell_length_a 11.2393(6)
_cell_length_b 16.9510(9)
_cell_length_c 17.1697(9)
_cell_measurement_temperature 273(2)
_cell_measurement_theta_max 23.31
_cell_measurement_theta_min 1.70
_cell_volume 3209.9(3)
_computing_cell_refinement 'Bruker SMART'
_computing_data_collection 'Bruker SMART'
_computing_data_reduction 'Bruker SMART'
_computing_molecular_graphics 'Bruker SHELXTL'
_computing_publication_material 'Bruker SHELXTL'
_computing_structure_refinement 'SHELXL-97 (Sheldrick, 1997)'
_computing_structure_solution 'SHELXS-97 (Sheldrick, 1990)'
_diffrn_ambient_temperature 273(2)
_diffrn_measured_fraction_theta_full 0.999
_diffrn_measured_fraction_theta_max 0.999
_diffrn_measurement_device_type 'CCD area detector'
_diffrn_measurement_method 'phi and omega scans'
_diffrn_radiation_monochromator graphite
_diffrn_radiation_source 'fine-focus sealed tube'
_diffrn_radiation_type MoK\a
_diffrn_radiation_wavelength 0.71073
_diffrn_reflns_av_R_equivalents 0.0156
_diffrn_reflns_av_sigmaI/netI 0.0188
_diffrn_reflns_limit_h_max 12
_diffrn_reflns_limit_h_min -12
_diffrn_reflns_limit_k_max 11
_diffrn_reflns_limit_k_min -18
_diffrn_reflns_limit_l_max 18
_diffrn_reflns_limit_l_min -19
_diffrn_reflns_number 14008
_diffrn_reflns_theta_full 23.31
_diffrn_reflns_theta_max 23.31
_diffrn_reflns_theta_min 1.70
_exptl_absorpt_coefficient_mu 0.415
_exptl_absorpt_correction_type none
_exptl_crystal_colour colorless
_exptl_crystal_density_diffrn 1.454
_exptl_crystal_density_method 'not measured'
_exptl_crystal_description cubic
_exptl_crystal_F_000 1456
_exptl_crystal_size_max 0.3
_exptl_crystal_size_mid 0.2
_exptl_crystal_size_min 0.1
_refine_diff_density_max 0.218
_refine_diff_density_min -0.207
_refine_diff_density_rms 0.037
_refine_ls_extinction_coef 0.0002(3)
_refine_ls_extinction_expression Fc^*^=kFc[1+0.001xFc^2^\l^3^/sin(2\q)]^-1/4^
_refine_ls_extinction_method SHELXL
_refine_ls_goodness_of_fit_ref 1.038
_refine_ls_hydrogen_treatment mixed
_refine_ls_matrix_type full
_refine_ls_number_parameters 420
_refine_ls_number_reflns 4633
_refine_ls_number_restraints 0
_refine_ls_restrained_S_all 1.038
_refine_ls_R_factor_all 0.0353
_refine_ls_R_factor_gt 0.0316
_refine_ls_shift/su_max 0.010
_refine_ls_shift/su_mean 0.000
_refine_ls_structure_factor_coef Fsqd
_refine_ls_weighting_details 'calc w=1/[\s^2^(Fo^2^)+(0.0466P)^2^+1.2453P] where P=(Fo^2^+2Fc^2^)/3'
_refine_ls_weighting_scheme calc
_refine_ls_wR_factor_gt 0.0846
_refine_ls_wR_factor_ref 0.0876
_reflns_number_gt 4152
_reflns_number_total 4633
_reflns_threshold_expression >2sigma(I)
_cod_data_source_file ol051707zsi20050727_035739.cif
_cod_data_source_block ljj1304m
_cod_depositor_comments
;
The following automatic conversions were performed:

'_chemical_melting_point' value '' was changed to '?' - the value is
undefined or not given.

Automatic conversion script
Id: cif_fix_values 1715 2011-07-08 13:25:40Z adriana 
;
_cod_original_sg_symbol_H-M P2(1)/c
_cod_database_code 1506708

loop_
_symmetry_equiv_pos_as_xyz
'x, y, z'
'-x, y+1/2, -z+1/2'
'-x, -y, -z'
'x, -y-1/2, z-1/2'

loop_
_atom_site_label
_atom_site_type_symbol
_atom_site_fract_x
_atom_site_fract_y
_atom_site_fract_z
_atom_site_U_iso_or_equiv
_atom_site_adp_type
_atom_site_occupancy
_atom_site_symmetry_multiplicity
_atom_site_calc_flag
_atom_site_refinement_flags
Cl1 Cl -0.10722(4) 0.14008(3) 0.02331(3) 0.05089(16) Uani 1 1 d .
Cl2 Cl 0.25648(5) 0.27453(3) -0.11579(3) 0.05071(16) Uani 1 1 d .
Cl3 Cl 0.32690(5) -0.09197(3) 0.24344(3) 0.05068(16) Uani 1 1 d .
Cl4 Cl 0.68819(5) 0.08493(4) 0.14052(4) 0.06170(19) Uani 1 1 d .
O1 O -0.04134(12) 0.23238(8) -0.12020(8) 0.0464(3) Uani 1 1 d .
O3 O 0.59886(13) -0.07767(8) 0.23605(8) 0.0498(4) Uani 1 1 d .
O2 O 0.09029(12) 0.12462(8) -0.10635(8) 0.0457(3) Uani 1 1 d .
O4 O 0.50295(13) -0.05662(9) 0.10424(8) 0.0511(4) Uani 1 1 d .
C27 C 0.56524(17) 0.08143(11) 0.26537(11) 0.0393(5) Uani 1 1 d .
N2 N 0.16495(14) 0.38011(9) 0.01187(9) 0.0399(4) Uani 1 1 d .
N3 N 0.44582(14) 0.04147(9) 0.36114(9) 0.0407(4) Uani 1 1 d .
N1 N -0.02545(14) 0.31189(10) 0.08186(9) 0.0414(4) Uani 1 1 d .
C7 C 0.03455(16) 0.27364(11) 0.03590(11) 0.0365(4) Uani 1 1 d .
C30 C 0.61379(18) 0.13600(12) 0.38642(12) 0.0449(5) Uani 1 1 d .
C8 C 0.12686(16) 0.30782(11) 0.00060(11) 0.0359(4) Uani 1 1 d .
C11 C 0.05603(17) 0.19357(11) -0.07315(11) 0.0381(4) Uani 1 1 d .
N4 N 0.63619(15) 0.13122(10) 0.31033(10) 0.0458(4) Uani 1 1 d .
C28 C 0.47176(17) 0.03736(11) 0.29029(11) 0.0379(4) Uani 1 1 d .
C5 C 0.10386(18) 0.42307(12) 0.05982(11) 0.0414(5) Uani 1 1 d .
C9 C 0.17463(17) 0.24226(11) -0.04341(11) 0.0368(4) Uani 1 1 d .
C23 C 0.52355(18) -0.02888(12) 0.18177(11) 0.0423(5) Uani 1 1 d .
C16 C 0.15968(18) 0.15256(12) 0.14776(11) 0.0430(5) Uani 1 1 d .
H16A H 0.0799 0.1491 0.1613 0.052 Uiso 1 1 calc R
H16B H 0.1922 0.2042 0.1642 0.052 Uiso 1 1 calc R
C15 C 0.14518(16) 0.14671(11) 0.05781(11) 0.0365(4) Uani 1 1 d .
H15 H 0.1407 0.0907 0.0433 0.044 Uiso 1 1 calc R
C18 C 0.33668(17) 0.04782(12) 0.15876(11) 0.0377(4) Uani 1 1 d .
H18 H 0.2947 0.0170 0.1134 0.045 Uiso 1 1 calc R
C19 C 0.44015(17) 0.09680(11) 0.13093(12) 0.0397(5) Uani 1 1 d .
H19 H 0.4377 0.0851 0.0747 0.048 Uiso 1 1 calc R
C20 C 0.43416(19) 0.18580(12) 0.14008(13) 0.0484(5) Uani 1 1 d .
H20A H 0.5155 0.2068 0.1445 0.058 Uiso 1 1 calc R
H20B H 0.4082 0.1970 0.1896 0.058 Uiso 1 1 calc R
C6 C 0.1369(2) 0.50230(12) 0.07535(13) 0.0507(5) Uani 1 1 d .
H6 H 0.2003 0.5239 0.0547 0.061 Uiso 1 1 calc R
C17 C 0.24108(18) 0.09029(13) 0.19561(12) 0.0452(5) Uani 1 1 d .
H17A H 0.2829 0.1154 0.2440 0.054 Uiso 1 1 calc R
H17B H 0.1886 0.0503 0.2112 0.054 Uiso 1 1 calc R
C24 C 0.41082(17) -0.01009(11) 0.21939(11) 0.0383(4) Uani 1 1 d .
C14 C 0.24797(16) 0.18593(11) 0.02010(11) 0.0370(4) Uani 1 1 d .
H14 H 0.2842 0.1447 -0.0079 0.044 Uiso 1 1 calc R
C22 C 0.55874(17) 0.06017(12) 0.17992(11) 0.0418(5) Uani 1 1 d .
C29 C 0.52006(19) 0.09216(12) 0.41112(12) 0.0434(5) Uani 1 1 d .
C3 C -0.0537(2) 0.43893(14) 0.13765(13) 0.0550(6) Uani 1 1 d .
H3 H -0.1178 0.4188 0.1586 0.066 Uiso 1 1 calc R
C4 C 0.00853(18) 0.39007(12) 0.09293(11) 0.0422(5) Uani 1 1 d .
C31 C 0.6885(2) 0.18499(14) 0.44165(14) 0.0569(6) Uani 1 1 d .
H31 H 0.7494 0.2147 0.4260 0.068 Uiso 1 1 calc R
C10 C 0.02891(16) 0.18773(11) 0.01279(11) 0.0376(4) Uani 1 1 d .
C1 C 0.0765(2) 0.54739(14) 0.12041(14) 0.0597(6) Uani 1 1 d .
H1 H 0.0998 0.5995 0.1313 0.072 Uiso 1 1 calc R
C26 C 0.7185(2) -0.09106(15) 0.22395(16) 0.0659(7) Uani 1 1 d .
H26A H 0.7177 -0.0961 0.1682 0.099 Uiso 1 1 calc R
H26B H 0.7496 -0.1387 0.2506 0.099 Uiso 1 1 calc R
H26C H 0.7693 -0.0475 0.2449 0.099 Uiso 1 1 calc R
C34 C 0.5032(2) 0.09909(13) 0.48980(13) 0.0519(6) Uani 1 1 d .
H34 H 0.4404 0.0721 0.5063 0.062 Uiso 1 1 calc R
C32 C 0.6715(2) 0.18881(15) 0.51804(15) 0.0624(7) Uani 1 1 d .
H32 H 0.7219 0.2206 0.5545 0.075 Uiso 1 1 calc R
C13 C -0.0001(2) 0.06489(14) -0.12884(15) 0.0607(6) Uani 1 1 d .
H13A H -0.0068 0.0336 -0.0833 0.091 Uiso 1 1 calc R
H13B H 0.0227 0.0317 -0.1688 0.091 Uiso 1 1 calc R
H13C H -0.0767 0.0893 -0.1495 0.091 Uiso 1 1 calc R
C33 C 0.5798(2) 0.14584(14) 0.54202(13) 0.0589(6) Uani 1 1 d .
H33 H 0.5703 0.1488 0.5945 0.071 Uiso 1 1 calc R
C21 C 0.35076(18) 0.23002(12) 0.07387(13) 0.0466(5) Uani 1 1 d .
H21A H 0.4013 0.2533 0.0401 0.056 Uiso 1 1 calc R
H21B H 0.3147 0.2733 0.0982 0.056 Uiso 1 1 calc R
C12 C -0.0369(2) 0.24565(15) -0.20219(13) 0.0651(7) Uani 1 1 d .
H12A H 0.0157 0.2894 -0.2064 0.098 Uiso 1 1 calc R
H12B H -0.1169 0.2571 -0.2311 0.098 Uiso 1 1 calc R
H12C H -0.0064 0.1993 -0.2238 0.098 Uiso 1 1 calc R
C25 C 0.4580(2) -0.13543(15) 0.09085(15) 0.0639(7) Uani 1 1 d .
H25A H 0.4977 -0.1690 0.1330 0.096 Uiso 1 1 calc R
H25B H 0.4739 -0.1543 0.0411 0.096 Uiso 1 1 calc R
H25C H 0.3722 -0.1359 0.0895 0.096 Uiso 1 1 calc R
C2 C -0.0201(2) 0.51609(15) 0.15049(14) 0.0629(7) Uani 1 1 d .
H2 H -0.0624 0.5482 0.1797 0.076 Uiso 1 1 calc R

loop_
_atom_site_aniso_label
_atom_site_aniso_U_11
_atom_site_aniso_U_22
_atom_site_aniso_U_33
_atom_site_aniso_U_23
_atom_site_aniso_U_13
_atom_site_aniso_U_12
Cl1 0.0353(3) 0.0526(3) 0.0649(3) 0.0084(3) 0.0101(2) -0.0081(2)
Cl2 0.0559(3) 0.0532(3) 0.0483(3) 0.0050(2) 0.0232(2) -0.0042(2)
Cl3 0.0528(3) 0.0467(3) 0.0515(3) 0.0071(2) 0.0072(2) -0.0100(2)
Cl4 0.0404(3) 0.0838(4) 0.0651(4) 0.0120(3) 0.0206(3) -0.0014(3)
O1 0.0450(8) 0.0510(9) 0.0407(8) 0.0044(6) 0.0017(6) 0.0040(6)
O3 0.0480(9) 0.0515(9) 0.0482(8) 0.0024(7) 0.0053(7) 0.0103(7)
O2 0.0463(8) 0.0403(8) 0.0493(8) -0.0067(6) 0.0069(6) -0.0029(6)
O4 0.0559(9) 0.0547(9) 0.0423(8) -0.0066(7) 0.0085(7) 0.0033(7)
C27 0.0334(10) 0.0398(11) 0.0430(11) 0.0038(9) 0.0031(9) 0.0027(9)
N2 0.0382(9) 0.0383(10) 0.0420(9) 0.0028(7) 0.0048(7) 0.0006(7)
N3 0.0433(9) 0.0401(9) 0.0376(9) 0.0036(7) 0.0050(7) 0.0044(7)
N1 0.0375(9) 0.0456(10) 0.0413(9) 0.0037(8) 0.0080(7) 0.0027(7)
C7 0.0316(10) 0.0413(11) 0.0353(10) 0.0049(8) 0.0035(8) 0.0016(8)
C30 0.0393(11) 0.0406(12) 0.0507(13) -0.0011(9) -0.0015(9) 0.0070(9)
C8 0.0344(10) 0.0362(11) 0.0361(10) 0.0039(8) 0.0046(8) 0.0011(8)
C11 0.0385(11) 0.0345(11) 0.0406(11) 0.0012(8) 0.0058(8) 0.0004(8)
N4 0.0372(9) 0.0478(10) 0.0499(10) 0.0012(8) 0.0021(8) 0.0022(8)
C28 0.0352(10) 0.0383(11) 0.0393(11) 0.0038(8) 0.0046(8) 0.0039(8)
C5 0.0410(11) 0.0404(11) 0.0405(11) 0.0015(9) 0.0021(9) 0.0034(9)
C9 0.0375(10) 0.0377(11) 0.0371(10) 0.0016(8) 0.0118(8) -0.0022(8)
C23 0.0413(11) 0.0467(12) 0.0382(11) -0.0002(9) 0.0061(9) 0.0057(9)
C16 0.0391(11) 0.0488(12) 0.0420(11) 0.0029(9) 0.0101(9) 0.0045(9)
C15 0.0334(10) 0.0357(10) 0.0404(11) 0.0025(8) 0.0071(8) -0.0007(8)
C18 0.0355(10) 0.0430(11) 0.0343(10) 0.0014(8) 0.0056(8) -0.0014(8)
C19 0.0351(10) 0.0450(12) 0.0386(11) 0.0036(9) 0.0063(8) -0.0008(9)
C20 0.0402(11) 0.0471(13) 0.0548(13) 0.0043(10) 0.0010(10) -0.0071(9)
C6 0.0533(13) 0.0418(12) 0.0541(13) -0.0012(10) 0.0033(10) 0.0007(10)
C17 0.0429(12) 0.0552(13) 0.0391(11) 0.0056(9) 0.0115(9) 0.0060(10)
C24 0.0372(10) 0.0391(11) 0.0382(10) 0.0033(8) 0.0061(8) -0.0024(8)
C14 0.0334(10) 0.0363(10) 0.0420(11) 0.0025(8) 0.0088(8) -0.0003(8)
C22 0.0328(10) 0.0505(12) 0.0434(11) 0.0049(9) 0.0107(9) 0.0009(9)
C29 0.0463(12) 0.0389(11) 0.0418(11) 0.0021(9) 0.0006(9) 0.0124(9)
C3 0.0613(14) 0.0594(15) 0.0477(12) 0.0027(11) 0.0187(11) 0.0106(11)
C4 0.0446(12) 0.0438(12) 0.0369(11) 0.0021(9) 0.0044(9) 0.0071(9)
C31 0.0479(13) 0.0514(14) 0.0660(15) -0.0110(11) -0.0026(11) 0.0023(10)
C10 0.0311(10) 0.0382(11) 0.0432(11) 0.0047(8) 0.0066(8) -0.0040(8)
C1 0.0728(16) 0.0430(13) 0.0607(14) -0.0061(11) 0.0066(12) 0.0040(12)
C26 0.0539(14) 0.0694(17) 0.0714(16) -0.0059(13) 0.0048(12) 0.0187(12)
C34 0.0635(14) 0.0481(13) 0.0433(12) 0.0026(10) 0.0081(11) 0.0144(11)
C32 0.0606(15) 0.0574(15) 0.0607(15) -0.0164(12) -0.0099(12) 0.0102(12)
C13 0.0641(15) 0.0476(13) 0.0671(15) -0.0113(12) 0.0043(12) -0.0114(11)
C33 0.0741(17) 0.0558(14) 0.0406(12) -0.0065(11) -0.0044(12) 0.0234(13)
C21 0.0399(11) 0.0420(12) 0.0558(12) 0.0067(10) 0.0039(9) -0.0056(9)
C12 0.0798(17) 0.0694(16) 0.0423(13) 0.0079(11) 0.0025(12) 0.0069(13)
C25 0.0681(16) 0.0620(16) 0.0605(15) -0.0192(12) 0.0095(12) -0.0008(12)
C2 0.0812(18) 0.0537(15) 0.0557(14) -0.0075(11) 0.0176(13) 0.0177(13)

loop_
_atom_type_symbol
_atom_type_description
_atom_type_scat_dispersion_real
_atom_type_scat_dispersion_imag
_atom_type_scat_source
C C 0.0033 0.0016 'International Tables Vol C Tables 4.2.6.8 and 6.1.1.4'
H H 0.0000 0.0000 'International Tables Vol C Tables 4.2.6.8 and 6.1.1.4'
N N 0.0061 0.0033 'International Tables Vol C Tables 4.2.6.8 and 6.1.1.4'
O O 0.0106 0.0060 'International Tables Vol C Tables 4.2.6.8 and 6.1.1.4'
Cl Cl 0.1484 0.1585 'International Tables Vol C Tables 4.2.6.8 and 6.1.1.4'

loop_
_geom_angle_atom_site_label_1
_geom_angle_atom_site_label_2
_geom_angle_atom_site_label_3
_geom_angle
C11 O1 C12 118.06(16)
C23 O3 C26 117.72(17)
C11 O2 C13 117.87(16)
C23 O4 C25 117.31(17)
N4 C27 C28 124.37(18)
N4 C27 C22 130.00(18)
C28 C27 C22 105.59(16)
C8 N2 C5 113.54(16)
C28 N3 C29 113.37(17)
C7 N1 C4 113.47(16)
N1 C7 C8 124.04(18)
N1 C7 C10 129.70(17)
C8 C7 C10 106.18(16)
N4 C30 C31 118.5(2)
N4 C30 C29 122.25(18)
C31 C30 C29 119.2(2)
N2 C8 C7 124.55(17)
N2 C8 C9 129.31(17)
C7 C8 C9 105.91(16)
O2 C11 O1 114.12(15)
O2 C11 C10 116.99(15)
O1 C11 C10 107.60(15)
O2 C11 C9 106.96(15)
O1 C11 C9 117.63(15)
C10 C11 C9 91.94(14)
C27 N4 C30 113.29(17)
N3 C28 C27 124.26(18)
N3 C28 C24 129.17(17)
C27 C28 C24 106.54(16)
N2 C5 C6 118.35(19)
N2 C5 C4 122.16(18)
C6 C5 C4 119.49(19)
C8 C9 C14 107.07(15)
C8 C9 C11 100.94(14)
C14 C9 C11 101.95(14)
C8 C9 Cl2 114.19(13)
C14 C9 Cl2 113.82(13)
C11 C9 Cl2 117.30(13)
O4 C23 O3 113.91(16)
O4 C23 C24 117.83(16)
O3 C23 C24 106.22(15)
O4 C23 C22 107.69(16)
O3 C23 C22 117.43(16)
C24 C23 C22 92.30(14)
C15 C16 C17 115.82(16)
C16 C15 C10 113.06(15)
C16 C15 C14 116.41(16)
C10 C15 C14 102.72(14)
C17 C18 C24 110.47(15)
C17 C18 C19 119.74(17)
C24 C18 C19 101.80(14)
C20 C19 C22 112.91(16)
C20 C19 C18 116.21(16)
C22 C19 C18 103.32(15)
C19 C20 C21 116.38(17)
C1 C6 C5 120.2(2)
C18 C17 C16 119.90(16)
C28 C24 C18 107.80(15)
C28 C24 C23 99.44(15)
C18 C24 C23 103.00(14)
C28 C24 Cl3 114.15(13)
C18 C24 Cl3 114.26(13)
C23 C24 Cl3 116.59(14)
C21 C14 C9 111.05(15)
C21 C14 C15 119.13(16)
C9 C14 C15 102.41(14)
C27 C22 C19 107.90(15)
C27 C22 C23 100.21(15)
C19 C22 C23 101.65(15)
C27 C22 Cl4 115.38(14)
C19 C22 Cl4 112.29(13)
C23 C22 Cl4 117.85(14)
N3 C29 C34 118.3(2)
N3 C29 C30 122.43(18)
C34 C29 C30 119.3(2)
C2 C3 C4 120.1(2)
N1 C4 C3 119.17(19)
N1 C4 C5 122.15(17)
C3 C4 C5 118.7(2)
C32 C31 C30 120.0(2)
C7 C10 C15 108.28(15)
C7 C10 C11 100.43(14)
C15 C10 C11 101.53(14)
C7 C10 Cl1 114.04(13)
C15 C10 Cl1 114.01(13)
C11 C10 Cl1 116.99(13)
C6 C1 C2 120.5(2)
C33 C34 C29 119.6(2)
C31 C32 C33 120.7(2)
C34 C33 C32 121.3(2)
C20 C21 C14 119.67(17)
C3 C2 C1 121.0(2)

loop_
_geom_bond_atom_site_label_1
_geom_bond_atom_site_label_2
_geom_bond_distance
Cl1 C10 1.7699(18)
Cl2 C9 1.7692(18)
Cl3 C24 1.7709(19)
Cl4 C22 1.7691(19)
O1 C11 1.394(2)
O1 C12 1.436(2)
O3 C23 1.402(2)
O3 C26 1.418(3)
O2 C11 1.387(2)
O2 C13 1.434(3)
O4 C23 1.388(2)
O4 C25 1.431(3)
C27 N4 1.306(3)
C27 C28 1.420(3)
C27 C22 1.499(3)
N2 C8 1.300(2)
N2 C5 1.377(3)
N3 C28 1.306(2)
N3 C29 1.377(3)
N1 C7 1.305(2)
N1 C4 1.382(3)
C7 C8 1.422(3)
C7 C10 1.507(3)
C30 N4 1.380(3)
C30 C31 1.410(3)
C30 C29 1.419(3)
C8 C9 1.500(3)
C11 C10 1.566(3)
C11 C9 1.567(3)
C28 C24 1.509(3)
C5 C6 1.405(3)
C5 C4 1.421(3)
C9 C14 1.560(3)
C23 C24 1.562(3)
C23 C22 1.562(3)
C16 C15 1.525(3)
C16 C17 1.529(3)
C15 C10 1.549(3)
C15 C14 1.576(3)
C18 C17 1.528(3)
C18 C24 1.552(3)
C18 C19 1.576(3)
C19 C20 1.520(3)
C19 C22 1.561(3)
C20 C21 1.524(3)
C6 C1 1.359(3)
C14 C21 1.528(3)
C29 C34 1.405(3)
C3 C2 1.367(3)
C3 C4 1.404(3)
C31 C32 1.363(3)
C1 C2 1.394(3)
C34 C33 1.370(3)
C32 C33 1.387(4)
